data_4314038
loop_
_publ_author_name
'J. Christopher Thomas'
'Jonas C. Peters'

_publ_section_title
;
 Bis(phosphino)borates: A New Family of Monoanionic Chelating Phosphine
 Ligands
;
_journal_name_full 'Inorganic Chemistry'
_journal_page_first 5055
_journal_page_last 5073
_journal_paper_doi 10.1021/ic034150x
_journal_volume 42
_journal_year 2003
_chemical_formula_moiety 'C34 H60 B Li O P2'
_chemical_formula_sum 'C34 H60 B Li O P2'
_chemical_formula_weight 564.51
_chemical_name_systematic
; 
 ? 
;
_space_group_IT_number 15
_symmetry_cell_setting monoclinic
_symmetry_space_group_name_Hall '-C 2yc'
_symmetry_space_group_name_H-M 'C 1 2/c 1'
_atom_sites_solution_hydrogens geom
_atom_sites_solution_primary direct
_atom_sites_solution_secondary difmap
_audit_creation_method SHELXL-97
_cell_angle_alpha 90.00
_cell_angle_beta 105.480(3)
_cell_angle_gamma 90.00
_cell_formula_units_Z 4
_cell_length_a 16.295(3)
_cell_length_b 12.898(2)
_cell_length_c 17.470(3)
_cell_measurement_temperature 98(2)
_cell_volume 3538.5(10)
_computing_cell_refinement 'Bruker SMART'
_computing_data_collection 'Bruker SMART'
_computing_data_reduction 'Bruker SAINT'
_computing_molecular_graphics 'Bruker SHELXTL'
_computing_publication_material 'Bruker SHELXTL'
_computing_structure_refinement 'SHELXL-97 (Sheldrick, 1997)'
_computing_structure_solution 'SHELXS-97 (Sheldrick, 1990)'
_diffrn_ambient_temperature 98(2)
_diffrn_measured_fraction_theta_full 0.996
_diffrn_measured_fraction_theta_max 0.996
_diffrn_measurement_device_type 'CCD area detector'
_diffrn_measurement_method 'phi and omega scans'
_diffrn_radiation_monochromator graphite
_diffrn_radiation_source 'fine-focus sealed tube'
_diffrn_radiation_type MoK\a
_diffrn_radiation_wavelength 0.71073
_diffrn_reflns_av_R_equivalents 0.0727
_diffrn_reflns_av_sigmaI/netI 0.0542
_diffrn_reflns_limit_h_max 18
_diffrn_reflns_limit_h_min -18
_diffrn_reflns_limit_k_max 14
_diffrn_reflns_limit_k_min -12
_diffrn_reflns_limit_l_max 14
_diffrn_reflns_limit_l_min -19
_diffrn_reflns_number 10511
_diffrn_reflns_theta_full 23.29
_diffrn_reflns_theta_max 23.29
_diffrn_reflns_theta_min 2.04
_exptl_absorpt_coefficient_mu 0.146
_exptl_absorpt_correction_type none
_exptl_crystal_colour colorless
_exptl_crystal_density_diffrn 1.060
_exptl_crystal_density_method 'not measured'
_exptl_crystal_description plate
_exptl_crystal_F_000 1240
_exptl_crystal_size_max 0.32
_exptl_crystal_size_mid 0.26
_exptl_crystal_size_min 0.16
_refine_diff_density_max 0.286
_refine_diff_density_min -0.321
_refine_diff_density_rms 0.048
_refine_ls_extinction_method none
_refine_ls_goodness_of_fit_ref 1.879
_refine_ls_hydrogen_treatment mixed
_refine_ls_matrix_type full
_refine_ls_number_parameters 229
_refine_ls_number_reflns 2544
_refine_ls_number_restraints 0
_refine_ls_restrained_S_all 1.879
_refine_ls_R_factor_all 0.0795
_refine_ls_R_factor_gt 0.0517
_refine_ls_shift/su_max 0.000
_refine_ls_shift/su_mean 0.000
_refine_ls_structure_factor_coef Fsqd
_refine_ls_weighting_details 'calc w=1/[\s^2^(Fo^2^)+(0.0000P)^2^+0.0000P] where P=(Fo^2^+2Fc^2^)/3'
_refine_ls_weighting_scheme calc
_refine_ls_wR_factor_gt 0.0896
_refine_ls_wR_factor_ref 0.0952
_reflns_number_gt 1780
_reflns_number_total 2544
_reflns_threshold_expression >2sigma(I)
_cod_data_source_file ic034150xsi20030212_062841_2.cif
_cod_data_source_block jct09
_cod_depositor_comments
;
The following automatic conversions were performed:

'_symmetry_cell_setting' value 'Monoclinic' changed to 'monoclinic'
according to the built-in table from CIF Core dictionary named
'cif_core.dic' version 2.4.1 from 2010-06-29.

Automatic conversion script
Id: cif_fix_values 1646 2011-03-28 12:23:43Z adriana 
;
_cod_original_cell_volume 3538.6(11)
_cod_database_code 4314038

loop_
_symmetry_equiv_pos_as_xyz
'x, y, z'
'-x, y, -z+1/2'
'x+1/2, y+1/2, z'
'-x+1/2, y+1/2, -z+1/2'
'-x, -y, -z'
'x, -y, z-1/2'
'-x+1/2, -y+1/2, -z'
'x+1/2, -y+1/2, z-1/2'

loop_
_atom_site_label
_atom_site_type_symbol
_atom_site_fract_x
_atom_site_fract_y
_atom_site_fract_z
_atom_site_U_iso_or_equiv
_atom_site_adp_type
_atom_site_occupancy
_atom_site_symmetry_multiplicity
_atom_site_calc_flag
_atom_site_refinement_flags
_atom_site_disorder_assembly
_atom_site_disorder_group
B B 1.0000 0.6216(3) 0.2500 0.0236(10) Uani 1 2 d S . .
Li Li 1.0000 0.3044(5) 0.2500 0.066(2) Uani 1 2 d S . .
P P 0.88284(5) 0.42888(6) 0.19470(5) 0.0418(3) Uani 1 1 d . A .
C1 C 0.98486(16) 0.70173(19) 0.17398(14) 0.0264(6) Uani 1 1 d . . .
C2 C 1.03549(16) 0.71053(19) 0.12139(14) 0.0290(7) Uani 1 1 d . E .
H2 H 1.0832 0.6658 0.1282 0.035 Uiso 1 1 calc R . .
C3 C 1.01947(18) 0.7814(2) 0.05975(15) 0.0422(8) Uani 1 1 d . . .
H3 H 1.0564 0.7849 0.0259 0.051 Uiso 1 1 calc R E .
C4 C 0.9512(2) 0.8464(3) 0.04717(18) 0.0710(11) Uani 1 1 d . E .
H4 H 0.9391 0.8937 0.0040 0.085 Uiso 1 1 calc R . .
C5 C 0.8998(2) 0.8417(3) 0.09872(19) 0.0836(13) Uani 1 1 d . . .
H5 H 0.8525 0.8871 0.0917 0.100 Uiso 1 1 calc R E .
C6 C 0.91746(18) 0.7711(2) 0.16028(16) 0.0521(9) Uani 1 1 d . E .
H6 H 0.8816 0.7699 0.1951 0.062 Uiso 1 1 calc R . .
C13 C 0.91354(14) 0.55137(18) 0.24711(13) 0.0256(6) Uani 1 1 d . . .
H13A H 0.8647 0.5987 0.2269 0.031 Uiso 1 1 calc R E .
H13B H 0.9155 0.5371 0.3033 0.031 Uiso 1 1 calc R . .
C15 C 0.78952(18) 0.3826(2) 0.23113(18) 0.0471(8) Uani 1 1 d . . .
C16 C 0.81821(19) 0.3855(2) 0.32231(18) 0.0546(9) Uani 1 1 d . E .
H16A H 0.8204 0.4576 0.3405 0.082 Uiso 1 1 calc R . .
H16B H 0.8749 0.3542 0.3409 0.082 Uiso 1 1 calc R . .
H16C H 0.7777 0.3464 0.3437 0.082 Uiso 1 1 calc R . .
C17 C 0.70793(17) 0.4456(2) 0.20400(18) 0.0614(10) Uani 1 1 d . E .
H17A H 0.6845 0.4378 0.1465 0.092 Uiso 1 1 calc R . .
H17B H 0.7204 0.5189 0.2168 0.092 Uiso 1 1 calc R . .
H17C H 0.6664 0.4207 0.2312 0.092 Uiso 1 1 calc R . .
C18 C 0.77130(19) 0.2680(2) 0.2077(2) 0.0731(11) Uani 1 1 d . E .
H18A H 0.7280 0.2411 0.2321 0.110 Uiso 1 1 calc R . .
H18B H 0.8238 0.2275 0.2263 0.110 Uiso 1 1 calc R . .
H18C H 0.7506 0.2625 0.1498 0.110 Uiso 1 1 calc R . .
C19A C 0.8542(5) 0.4393(2) 0.0938(3) 0.030(3) Uani 0.50 1 d PR A 1
C20A C 0.9345(4) 0.4530(2) 0.0672(3) 0.033(3) Uani 0.50 1 d PR A 1
H20A H 0.9646 0.5154 0.0918 0.050 Uiso 0.50 1 calc PR B 1
H20B H 0.9197 0.4600 0.0093 0.050 Uiso 0.50 1 calc PR C 1
H20C H 0.9714 0.3924 0.0833 0.050 Uiso 0.50 1 calc PR D 1
C21A C 0.8087(5) 0.3423(5) 0.0503(5) 0.040(2) Uani 0.50 1 d P A 1
H21A H 0.7526 0.3354 0.0603 0.061 Uiso 0.50 1 calc PR A 1
H21B H 0.8429 0.2805 0.0700 0.061 Uiso 0.50 1 calc PR A 1
H21C H 0.8019 0.3495 -0.0069 0.061 Uiso 0.50 1 calc PR A 1
C22A C 0.7972(10) 0.5333(8) 0.0660(8) 0.037(4) Uani 0.50 1 d P A 1
H22A H 0.7457 0.5272 0.0846 0.056 Uiso 0.50 1 calc PR A 1
H22B H 0.7812 0.5364 0.0079 0.056 Uiso 0.50 1 calc PR A 1
H22C H 0.8280 0.5966 0.0877 0.056 Uiso 0.50 1 calc PR A 1
C19B C 0.8366(6) 0.4767(8) 0.0786(5) 0.027(3) Uani 0.50 1 d P A 2
C20B C 0.9191(5) 0.4859(6) 0.0486(5) 0.036(2) Uani 0.50 1 d P A 2
H20D H 0.9036 0.5088 -0.0069 0.054 Uiso 0.50 1 calc PR A 2
H20E H 0.9473 0.4182 0.0527 0.054 Uiso 0.50 1 calc PR A 2
H20F H 0.9580 0.5365 0.0814 0.054 Uiso 0.50 1 calc PR A 2
C21B C 0.7802(5) 0.3954(5) 0.0277(5) 0.0389(19) Uani 0.50 1 d P A 2
H21D H 0.7247 0.3945 0.0395 0.058 Uiso 0.50 1 calc PR A 2
H21E H 0.8070 0.3271 0.0393 0.058 Uiso 0.50 1 calc PR A 2
H21F H 0.7724 0.4119 -0.0285 0.058 Uiso 0.50 1 calc PR A 2
C22B C 0.7922(10) 0.5827(7) 0.0637(10) 0.038(3) Uani 0.50 1 d P A 2
H22D H 0.7380 0.5794 0.0779 0.058 Uiso 0.50 1 calc PR A 2
H22E H 0.7814 0.6009 0.0074 0.058 Uiso 0.50 1 calc PR A 2
H22F H 0.8287 0.6355 0.0962 0.058 Uiso 0.50 1 calc PR A 2
O O 0.9915(2) 0.1610(3) 0.21801(19) 0.0309(10) Uani 0.50 1 d P E 3
C23 C 1.0039(4) 0.0826(5) 0.2774(3) 0.0382(17) Uani 0.50 1 d P . 3
H23A H 1.0574 0.0488 0.2814 0.046 Uiso 0.50 1 d P F 3
H23B H 0.9598 0.0316 0.2614 0.046 Uiso 0.50 1 d P G 3
C24 C 0.9966(2) 0.1237(2) 0.14330(17) 0.0546(9) Uani 1 1 d . . 3
H24A H 1.0119 0.0678 0.3943 0.082 Uiso 0.50 1 d P H 3
H24B H 1.0482 0.1737 0.3736 0.082 Uiso 0.50 1 d P I 3
H24C H 0.9495 0.1563 0.3534 0.082 Uiso 0.50 1 d P J 3
H24D H 1.0327 0.0637 0.1494 0.066 Uiso 0.50 1 d P K 3
H24E H 1.0186 0.1762 0.1151 0.066 Uiso 0.50 1 d P L 3
C25 C 0.8975(4) 0.0940(4) 0.0962(3) 0.0446(16) Uani 0.50 1 d P M 3
H25A H 0.8956 0.0679 0.0443 0.067 Uiso 0.50 1 d P N 3
H25B H 0.8767 0.0421 0.1256 0.067 Uiso 0.50 1 d P O 3
H25C H 0.8626 0.1549 0.0912 0.067 Uiso 0.50 1 d P P 3

loop_
_atom_site_aniso_label
_atom_site_aniso_U_11
_atom_site_aniso_U_22
_atom_site_aniso_U_33
_atom_site_aniso_U_23
_atom_site_aniso_U_13
_atom_site_aniso_U_12
B 0.022(2) 0.021(3) 0.028(3) 0.000 0.0074(19) 0.000
Li 0.078(6) 0.030(5) 0.118(7) 0.000 0.072(5) 0.000
P 0.0362(4) 0.0387(5) 0.0612(6) -0.0220(4) 0.0316(4) -0.0167(4)
C1 0.0299(15) 0.0258(17) 0.0261(15) -0.0014(12) 0.0122(13) 0.0035(13)
C2 0.0340(16) 0.0247(17) 0.0312(16) 0.0003(14) 0.0140(13) 0.0026(12)
C3 0.056(2) 0.047(2) 0.0336(18) 0.0120(16) 0.0279(15) 0.0119(16)
C4 0.089(3) 0.081(3) 0.059(2) 0.045(2) 0.047(2) 0.048(2)
C5 0.095(3) 0.098(3) 0.078(3) 0.062(2) 0.060(2) 0.073(2)
C6 0.062(2) 0.060(2) 0.0482(19) 0.0300(17) 0.0384(17) 0.0338(18)
C13 0.0243(14) 0.0286(17) 0.0252(15) -0.0022(12) 0.0088(11) -0.0008(12)
C15 0.0428(18) 0.039(2) 0.072(2) -0.0231(17) 0.0381(17) -0.0195(15)
C16 0.058(2) 0.041(2) 0.083(3) -0.0077(17) 0.0512(18) -0.0202(16)
C17 0.0360(18) 0.069(2) 0.091(3) -0.024(2) 0.0365(18) -0.0212(17)
C18 0.069(2) 0.051(2) 0.125(3) -0.047(2) 0.072(2) -0.0399(18)
C19A 0.023(4) 0.027(6) 0.034(5) -0.005(4) -0.001(3) 0.010(4)
C20A 0.045(5) 0.035(6) 0.018(4) 0.002(4) 0.006(3) -0.014(4)
C21A 0.035(5) 0.030(5) 0.052(6) -0.012(4) 0.007(4) -0.004(3)
C22A 0.042(6) 0.034(10) 0.030(5) 0.010(8) -0.001(4) 0.001(8)
C19B 0.028(6) 0.019(6) 0.028(4) 0.002(4) -0.001(4) -0.003(5)
C20B 0.056(5) 0.027(4) 0.031(5) -0.002(4) 0.022(4) -0.012(4)
C21B 0.044(5) 0.031(6) 0.042(5) -0.006(4) 0.012(4) -0.010(4)
C22B 0.035(5) 0.026(8) 0.047(5) 0.009(6) -0.001(4) 0.002(6)
O 0.044(2) 0.024(2) 0.027(2) -0.0007(18) 0.013(2) 0.000(2)
C23 0.049(4) 0.041(4) 0.026(4) 0.009(3) 0.015(4) 0.008(4)
C24 0.090(3) 0.042(2) 0.040(2) 0.0008(17) 0.0319(18) 0.0049(18)
C25 0.050(4) 0.040(4) 0.042(4) -0.004(3) 0.010(3) -0.006(3)

loop_
_atom_type_symbol
_atom_type_description
_atom_type_scat_dispersion_real
_atom_type_scat_dispersion_imag
_atom_type_scat_source
C C 0.0033 0.0016 'International Tables Vol C Tables 4.2.6.8 and 6.1.1.4'
H H 0.0000 0.0000 'International Tables Vol C Tables 4.2.6.8 and 6.1.1.4'
Li Li -0.0003 0.0001 'International Tables Vol C Tables 4.2.6.8 and 6.1.1.4'
B B 0.0013 0.0007 'International Tables Vol C Tables 4.2.6.8 and 6.1.1.4'
O O 0.0106 0.0060 'International Tables Vol C Tables 4.2.6.8 and 6.1.1.4'
P P 0.1023 0.0942 'International Tables Vol C Tables 4.2.6.8 and 6.1.1.4'

loop_
_geom_angle_atom_site_label_1
_geom_angle_atom_site_label_2
_geom_angle_atom_site_label_3
_geom_angle
_geom_angle_site_symmetry_1
_geom_angle_site_symmetry_3
_geom_angle_publ_flag
C1 B C1 102.4(3) 2_755 . ?
C1 B C13 108.01(11) 2_755 . ?
C1 B C13 111.92(12) . . ?
C1 B C13 111.92(12) 2_755 2_755 ?
C1 B C13 108.01(11) . 2_755 ?
C13 B C13 114.0(3) . 2_755 ?
C1 B Li 128.82(14) 2_755 . ?
C1 B Li 128.82(14) . . ?
C13 B Li 57.01(14) . . ?
C13 B Li 57.01(14) 2_755 . ?
O Li O 32.5(2) . 2_755 ?
O Li P 136.18(17) . 2_755 ?
O Li P 121.31(14) 2_755 2_755 ?
O Li P 121.31(14) . . yes
O Li P 136.18(17) 2_755 . yes
P Li P 99.5(2) 2_755 . yes
O Li B 163.76(11) . . ?
O Li B 163.76(11) 2_755 . ?
P Li B 49.73(12) 2_755 . ?
P Li B 49.73(12) . . ?
C19A P C13 114.39(13) . . ?
C19A P C15 110.4(2) . . ?
C13 P C15 103.96(11) . . ?
C19A P C19B 14.3(3) . . ?
C13 P C19B 102.3(3) . . ?
C15 P C19B 108.0(3) . . ?
C19A P Li 115.0(2) . . ?
C13 P Li 106.55(14) . . ?
C15 P Li 105.53(13) . . ?
C19B P Li 128.1(3) . . ?
C6 C1 C2 114.5(2) . . ?
C6 C1 B 119.0(2) . . ?
C2 C1 B 126.5(2) . . ?
C3 C2 C1 123.0(2) . . ?
C3 C2 H2 118.5 . . ?
C1 C2 H2 118.5 . . ?
C4 C3 C2 120.5(2) . . ?
C4 C3 H3 119.7 . . ?
C2 C3 H3 119.7 . . ?
C3 C4 C5 118.5(3) . . ?
C3 C4 H4 120.7 . . ?
C5 C4 H4 120.7 . . ?
C6 C5 C4 120.0(3) . . ?
C6 C5 H5 120.0 . . ?
C4 C5 H5 120.0 . . ?
C5 C6 C1 123.4(2) . . ?
C5 C6 H6 118.3 . . ?
C1 C6 H6 118.3 . . ?
B C13 P 127.02(16) . . ?
B C13 H13A 105.6 . . ?
P C13 H13A 105.6 . . ?
B C13 H13B 105.6 . . ?
P C13 H13B 105.6 . . ?
H13A C13 H13B 106.1 . . ?
C17 C15 C16 108.0(2) . . ?
C17 C15 C18 109.8(2) . . ?
C16 C15 C18 106.4(3) . . ?
C17 C15 P 116.1(2) . . ?
C16 C15 P 106.92(19) . . ?
C18 C15 P 109.15(18) . . ?
C15 C16 H16A 109.5 . . ?
C15 C16 H16B 109.5 . . ?
H16A C16 H16B 109.5 . . ?
C15 C16 H16C 109.5 . . ?
H16A C16 H16C 109.5 . . ?
H16B C16 H16C 109.5 . . ?
C15 C17 H17A 109.5 . . ?
C15 C17 H17B 109.5 . . ?
H17A C17 H17B 109.5 . . ?
C15 C17 H17C 109.5 . . ?
H17A C17 H17C 109.5 . . ?
H17B C17 H17C 109.5 . . ?
C15 C18 H18A 109.5 . . ?
C15 C18 H18B 109.5 . . ?
H18A C18 H18B 109.5 . . ?
C15 C18 H18C 109.5 . . ?
H18A C18 H18C 109.5 . . ?
H18B C18 H18C 109.5 . . ?
C20A C19A C22A 108.3(6) . . ?
C20A C19A C21A 106.5(4) . . ?
C22A C19A C21A 108.4(7) . . ?
C20A C19A P 107.8(2) . . ?
C22A C19A P 111.5(5) . . ?
C21A C19A P 114.0(4) . . ?
C21B C19B C22B 109.4(8) . . ?
C21B C19B C20B 107.2(6) . . ?
C22B C19B C20B 106.4(9) . . ?
C21B C19B P 112.0(6) . . ?
C22B C19B P 117.7(9) . . ?
C20B C19B P 103.3(6) . . ?
C19B C20B H20D 109.5 . . ?
C19B C20B H20E 109.5 . . ?
H20D C20B H20E 109.5 . . ?
C19B C20B H20F 109.5 . . ?
H20D C20B H20F 109.5 . . ?
H20E C20B H20F 109.5 . . ?
C19B C21B H21D 109.5 . . ?
C19B C21B H21E 109.5 . . ?
H21D C21B H21E 109.5 . . ?
C19B C21B H21F 109.5 . . ?
H21D C21B H21F 109.5 . . ?
H21E C21B H21F 109.5 . . ?
C19B C22B H22D 109.5 . . ?
C19B C22B H22E 109.5 . . ?
H22D C22B H22E 109.5 . . ?
C19B C22B H22F 109.5 . . ?
H22D C22B H22F 109.5 . . ?
H22E C22B H22F 109.5 . . ?
C24 O C23 113.5(3) . . ?
C24 O Li 125.2(3) . . ?
C23 O Li 119.0(3) . . ?
C23 C23 O 93.9(4) 2_755 2_755 ?
C23 C23 O 45.4(2) 2_755 . ?
O C23 O 49.0(4) 2_755 . ?
C23 C23 C24 157.7(5) 2_755 2_755 ?
O C23 C24 65.7(4) 2_755 2_755 ?
O C23 C24 113.0(4) . 2_755 ?
C23 C23 H23A 87.0 2_755 . ?
O C23 H23A 113.6 2_755 . ?
O C23 H23A 109.0 . . ?
C24 C23 H23A 109.0 2_755 . ?
C23 C23 H23B 79.3 2_755 . ?
O C23 H23B 137.6 2_755 . ?
O C23 H23B 109.0 . . ?
C24 C23 H23B 109.0 2_755 . ?
H23A C23 H23B 107.8 . . ?
O C24 C23 40.9(2) . 2_755 ?
O C24 C25 104.4(3) . . ?
C23 C24 C25 97.7(4) 2_755 . ?
O C24 H24D 110.9 . . ?
C23 C24 H24D 76.4 2_755 . ?
C25 C24 H24D 110.9 . . ?
O C24 H24E 110.9 . . ?
C23 C24 H24E 145.7 2_755 . ?
C25 C24 H24E 110.9 . . ?
H24D C24 H24E 108.9 . . ?
C24 C25 H25A 109.5 . . ?
C24 C25 H25B 109.5 . . ?
H25A C25 H25B 109.5 . . ?
C24 C25 H25C 109.5 . . ?
H25A C25 H25C 109.5 . . ?
H25B C25 H25C 109.5 . . ?

loop_
_geom_bond_atom_site_label_1
_geom_bond_atom_site_label_2
_geom_bond_distance
_geom_bond_site_symmetry_2
_geom_bond_publ_flag
B C1 1.648(3) 2_755 ?
B C1 1.648(3) . ?
B C13 1.665(3) . ?
B C13 1.665(3) 2_755 ?
B Li 4.092(8) . yes
Li O 1.926(8) . yes
Li O 1.926(8) 2_755 ?
Li P 2.485(4) 2_755 ?
Li P 2.485(4) . yes
P C19A 1.705(5) . ?
P C13 1.828(2) . ?
P C15 1.895(3) . ?
P C19B 2.061(9) . ?
C1 C6 1.387(3) . ?
C1 C2 1.394(3) . ?
C2 C3 1.383(3) . ?
C2 H2 0.9500 . ?
C3 C4 1.363(4) . ?
C3 H3 0.9500 . ?
C4 C5 1.384(4) . ?
C4 H4 0.9500 . ?
C5 C6 1.380(4) . ?
C5 H5 0.9500 . ?
C6 H6 0.9500 . ?
C13 H13A 0.9900 . ?
C13 H13B 0.9900 . ?
C15 C17 1.522(4) . ?
C15 C16 1.536(4) . ?
C15 C18 1.541(4) . ?
C16 H16A 0.9800 . ?
C16 H16B 0.9800 . ?
C16 H16C 0.9800 . ?
C17 H17A 0.9800 . ?
C17 H17B 0.9800 . ?
C17 H17C 0.9800 . ?
C18 H18A 0.9800 . ?
C18 H18B 0.9800 . ?
C18 H18C 0.9800 . ?
C19A C20A 1.5120(16) . ?
C19A C22A 1.525(11) . ?
C19A C21A 1.546(9) . ?
C20A H20A 0.9800 . ?
C20A H20B 0.9800 . ?
C20A H20C 0.9800 . ?
C21A H21A 0.9800 . ?
C21A H21B 0.9800 . ?
C21A H21C 0.9800 . ?
C22A H22A 0.9800 . ?
C22A H22B 0.9800 . ?
C22A H22C 0.9800 . ?
C19B C21B 1.516(11) . ?
C19B C22B 1.536(12) . ?
C19B C20B 1.573(9) . ?
C20B H20D 0.9800 . ?
C20B H20E 0.9800 . ?
C20B H20F 0.9800 . ?
C21B H21D 0.9800 . ?
C21B H21E 0.9800 . ?
C21B H21F 0.9800 . ?
C22B H22D 0.9800 . ?
C22B H22E 0.9800 . ?
C22B H22F 0.9800 . ?
O C24 1.414(4) . ?
O C23 1.423(5) . ?
C23 C23 0.930(10) 2_755 ?
C23 O 1.015(6) 2_755 ?
C23 C24 1.486(6) 2_755 ?
C23 H23A 0.9600 . ?
C23 H23B 0.9600 . ?
C24 C23 1.486(6) 2_755 ?
C24 C25 1.650(6) . ?
C24 H24D 0.9600 . ?
C24 H24E 0.9600 . ?
C25 H25A 0.9601 . ?
C25 H25B 0.9600 . ?
C25 H25C 0.9599 . ?
